data_4517968
loop_
_publ_author_name
'Lai, Xiangfeng'
'Che, Chao'

_publ_section_title
;
 Synthesis of Chromeno[4,3-b]pyrrol-4(1H)-ones through a Multicomponent
 Reaction and Cyclization Strategy
;
_journal_issue 34
_journal_name_full 'ACS Omega'
_journal_page_first 21968
_journal_page_last 21977
_journal_paper_doi 10.1021/acsomega.0c03589
_journal_volume 5
_journal_year 2020
_chemical_formula_moiety 'C27 H23 Cl2 N3 O2'
_chemical_formula_sum 'C27 H23 Cl2 N3 O2'
_chemical_formula_weight 492.38
_space_group_crystal_system monoclinic
_space_group_IT_number 14
_space_group_name_Hall '-P 2ybc'
_space_group_name_H-M_alt 'P 1 21/c 1'
_atom_sites_solution_hydrogens geom
_atom_sites_solution_primary dual
_audit_creation_date 2020-08-03
_audit_creation_method
;
Olex2 1.3
(compiled 2020.07.31 svn.rc2a77460 for OlexSys, GUI svn.r6145)
;
_cell_angle_alpha 90
_cell_angle_beta 97.8940(10)
_cell_angle_gamma 90
_cell_formula_units_Z 8
_cell_length_a 11.12250(10)
_cell_length_b 15.3457(2)
_cell_length_c 28.5934(3)
_cell_measurement_reflns_used 9912
_cell_measurement_temperature 100.00(10)
_cell_measurement_theta_max 73.4650
_cell_measurement_theta_min 4.2330
_cell_volume 4834.15(9)
_computing_cell_refinement 'CrysAlisPro 1.171.38.43f (Rigaku OD, 2015)'
_computing_data_collection 'CrysAlisPro 1.171.38.43f (Rigaku OD, 2015)'
_computing_data_reduction 'CrysAlisPro 1.171.38.43f (Rigaku OD, 2015)'
_computing_molecular_graphics 'Olex2 1.3 (Dolomanov et al., 2009)'
_computing_publication_material 'Olex2 1.3 (Dolomanov et al., 2009)'
_computing_structure_refinement 'SHELXL 2018/3 (Sheldrick, 2015)'
_computing_structure_solution 'SHELXT 2014/5 (Sheldrick, 2014)'
_diffrn_ambient_environment N~2~
_diffrn_ambient_temperature 100.00(10)
_diffrn_detector 'CCD plate'
_diffrn_detector_area_resol_mean 5.2684
_diffrn_detector_type AtlasS2
_diffrn_measured_fraction_theta_full 0.999
_diffrn_measured_fraction_theta_max 0.972
_diffrn_measurement_details
;
List of Runs (angles in degrees, time in seconds):

  # Type    Start    End  Width  t~exp~   \w     \q     \k     \f   Frames
--------------------------------------------------------------------------
  1  \w      8.00 121.00   1.00    1.00    --   41.11  19.00 -30.00  113
  2  \w     79.00 173.00   1.00    1.00    --  106.95  61.00-120.00   94
  3  \w     39.00 129.00   1.00    1.00    --  106.95 -61.00  90.00   90
  4  \w    147.00 173.00   1.00    1.00    --  106.95  45.00 150.00   26
  5  \w     32.00 143.00   1.00    1.00    --  106.95 -15.00  60.00  111
  6  \w     32.00  73.00   1.00    1.00    --   41.11-125.00-150.00   41
  7  \w     37.00 128.00   1.00    1.00    --  106.95 -30.00-150.00   91
  8  \w    -65.00  22.00   1.00    1.00    --  -41.11  37.00  90.00   87
;
_diffrn_measurement_device 'four-circle diffractometer'
_diffrn_measurement_device_type 'SuperNova, Dual, Cu at zero, AtlasS2'
_diffrn_measurement_method '\w scans'
_diffrn_orient_matrix_type 'CrysAlisPro convention (1999,Acta A55,543-557)'
_diffrn_orient_matrix_UB_11 -0.0137004000
_diffrn_orient_matrix_UB_12 0.0275352000
_diffrn_orient_matrix_UB_13 0.0508082000
_diffrn_orient_matrix_UB_21 -0.1152079000
_diffrn_orient_matrix_UB_22 -0.0564067000
_diffrn_orient_matrix_UB_23 -0.0020142000
_diffrn_orient_matrix_UB_31 0.0779011000
_diffrn_orient_matrix_UB_32 -0.0784276000
_diffrn_orient_matrix_UB_33 0.0193058000
_diffrn_radiation_monochromator mirror
_diffrn_radiation_probe x-ray
_diffrn_radiation_type 'Cu K\a'
_diffrn_radiation_wavelength 1.54184
_diffrn_reflns_av_R_equivalents 0.0355
_diffrn_reflns_av_unetI/netI 0.0442
_diffrn_reflns_Laue_measured_fraction_full 0.999
_diffrn_reflns_Laue_measured_fraction_max 0.972
_diffrn_reflns_limit_h_max 13
_diffrn_reflns_limit_h_min -13
_diffrn_reflns_limit_k_max 10
_diffrn_reflns_limit_k_min -18
_diffrn_reflns_limit_l_max 35
_diffrn_reflns_limit_l_min -34
_diffrn_reflns_number 18474
_diffrn_reflns_point_group_measured_fraction_full 0.999
_diffrn_reflns_point_group_measured_fraction_max 0.972
_diffrn_reflns_theta_full 67.684
_diffrn_reflns_theta_max 73.760
_diffrn_reflns_theta_min 4.013
_diffrn_source 'micro-focus sealed X-ray tube'
_diffrn_source_type 'SuperNova (Cu) X-ray Source'
_exptl_absorpt_coefficient_mu 2.656
_exptl_absorpt_correction_T_max 1.00000
_exptl_absorpt_correction_T_min 0.65486
_exptl_absorpt_correction_type multi-scan
_exptl_absorpt_process_details
;
CrysAlisPro 1.171.38.43f (Rigaku Oxford Diffraction, 2015)
Empirical absorption correction using spherical harmonics,
 implemented in SCALE3 ABSPACK scaling algorithm.
;
_exptl_crystal_colour colourless
_exptl_crystal_colour_primary colourless
_exptl_crystal_density_diffrn 1.353
_exptl_crystal_description block
_exptl_crystal_F_000 2048
_exptl_crystal_size_max 0.14
_exptl_crystal_size_mid 0.13
_exptl_crystal_size_min 0.12
_refine_diff_density_max 0.280
_refine_diff_density_min -0.288
_refine_diff_density_rms 0.060
_refine_ls_extinction_method none
_refine_ls_goodness_of_fit_ref 1.021
_refine_ls_hydrogen_treatment constr
_refine_ls_matrix_type full
_refine_ls_number_parameters 649
_refine_ls_number_reflns 9502
_refine_ls_number_restraints 0
_refine_ls_restrained_S_all 1.021
_refine_ls_R_factor_all 0.0493
_refine_ls_R_factor_gt 0.0437
_refine_ls_shift/su_max 0.001
_refine_ls_shift/su_mean 0.000
_refine_ls_structure_factor_coef Fsqd
_refine_ls_weighting_details 'w=1/[\s^2^(Fo^2^)+(0.0665P)^2^+1.4294P] where P=(Fo^2^+2Fc^2^)/3'
_refine_ls_weighting_scheme calc
_refine_ls_wR_factor_gt 0.1148
_refine_ls_wR_factor_ref 0.1213
_reflns_Friedel_coverage 0.000
_reflns_number_gt 8381
_reflns_number_total 9502
_reflns_threshold_expression 'I > 2\s(I)'
_cod_data_source_file ao0c03589_si_002.cif
_cod_data_source_block f2
_cod_depositor_comments
;Adding full bibliography for 4517968.cif.

 Adding full bibliography for 4517968.cif.
;
_cod_database_code 4517968
_shelx_shelxl_version_number 2018/3
_shelx_space_group_comment
;
The symmetry employed for this shelxl refinement is uniquely defined
by the following loop, which should always be used as a source of
symmetry information in preference to the above space-group names.
They are only intended as comments.
;
_shelx_estimated_absorpt_t_max 0.741
_shelx_estimated_absorpt_t_min 0.707
_reflns_odcompleteness_completeness 99.89
_reflns_odcompleteness_iscentric 1
_reflns_odcompleteness_theta 66.97
_olex2_refinement_description
;
1. Fixed Uiso
 At 1.2 times of:
  All C(H) groups, All N(H) groups
 At 1.5 times of:
  All C(H,H,H) groups
2. Others
 Fixed Sof: C48B(0.5) H48A(0.5) H48B(0.5) H48C(0.5) C46A(0.5) H46A(0.5)
 H46B(0.5) H46C(0.5) C46B(0.5) H46D(0.5) H46E(0.5) H46F(0.5) C48A(0.5)
 H48D(0.5) H48E(0.5) H48F(0.5) C47B(0.5) H47A(0.5) H47B(0.5) H47C(0.5)
 C47A(0.5) H47D(0.5) H47E(0.5) H47F(0.5)
3.a Aromatic/amide H refined with riding coordinates:
 N2(H2), N1(H1), N4(H4), N5(H5), C26(H26), C44(H44), C27(H27), C13(H13),
 C17(H17), C37(H37), C14(H14), C43(H43), C54(H54), C24(H24), C23(H23), C40(H40),
  C16(H16), C8(H8), C7(H7), C51(H51), C50(H50), C36(H36), C9(H9), C34(H34),
 C53(H53), C35(H35), C10(H10), C41(H41)
3.b Idealised Me refined as rotating group:
 C19(H19A,H19B,H19C), C20(H20A,H20B,H20C), C21(H21A,H21B,H21C), C48B(H48A,H48B,
 H48C), C46A(H46A,H46B,H46C), C46B(H46D,H46E,H46F), C48A(H48D,H48E,H48F),
 C47B(H47A,H47B,H47C), C47A(H47D,H47E,H47F)
;
_olex2_submission_special_instructions 'No special instructions were received'
_oxdiff_exptl_absorpt_empirical_details
;
Empirical correction (ABSPACK) includes:
- Absorption correction using spherical harmonics
- Frame scaling
- Detector area scaling
;
_oxdiff_exptl_absorpt_empirical_full_max 1.437
_oxdiff_exptl_absorpt_empirical_full_min 0.741

loop_
_space_group_symop_operation_xyz
'x, y, z'
'-x, y+1/2, -z+1/2'
'-x, -y, -z'
'x, -y-1/2, z-1/2'

loop_
_atom_site_label
_atom_site_type_symbol
_atom_site_fract_x
_atom_site_fract_y
_atom_site_fract_z
_atom_site_U_iso_or_equiv
_atom_site_adp_type
_atom_site_occupancy
_atom_site_site_symmetry_order
_atom_site_calc_flag
_atom_site_refinement_flags_posn
_atom_site_refinement_flags_adp
_atom_site_refinement_flags_occupancy
_atom_site_disorder_assembly
_atom_site_disorder_group
Cl2 Cl 0.37743(4) 0.15851(3) 0.54154(2) 0.02544(11) Uani 1 1 d . . . . .
Cl1 Cl 0.62886(5) 0.40451(3) 0.96194(2) 0.03230(13) Uani 1 1 d . . . . .
Cl3 Cl -0.03722(5) 1.27971(3) 0.59399(2) 0.03308(13) Uani 1 1 d . . . . .
Cl4 Cl 0.20508(5) 0.54173(4) 0.47219(2) 0.03911(14) Uani 1 1 d . . . . .
O4 O 0.20345(11) 0.81023(8) 0.79778(4) 0.0210(3) Uani 1 1 d . . . . .
O2 O 0.49939(12) 0.72071(8) 0.67119(4) 0.0227(3) Uani 1 1 d . . . . .
O3 O 0.18272(12) 0.68404(8) 0.75968(4) 0.0233(3) Uani 1 1 d . . . . .
O1 O 0.44783(12) 0.72949(8) 0.74296(5) 0.0260(3) Uani 1 1 d . . . . .
N3 N 0.42525(13) 0.45875(9) 0.67284(5) 0.0174(3) Uani 1 1 d . . . . .
N6 N 0.10951(13) 0.92971(9) 0.66912(5) 0.0180(3) Uani 1 1 d . . . . .
N2 N 0.35643(13) 0.37117(9) 0.73496(5) 0.0200(3) Uani 1 1 d . . . . .
H2 H 0.411592 0.333405 0.744398 0.024 Uiso 1 1 calc R U . . .
N1 N 0.37006(14) 0.55000(10) 0.78417(5) 0.0203(3) Uani 1 1 d . . . . .
H1 H 0.313230 0.586982 0.786733 0.024 Uiso 1 1 calc R U . . .
N4 N 0.12443(15) 0.69506(10) 0.65519(5) 0.0253(3) Uani 1 1 d . . . . .
H4 H 0.108183 0.659061 0.676511 0.030 Uiso 1 1 calc R U . . .
N5 N 0.06815(14) 0.86445(10) 0.59044(5) 0.0221(3) Uani 1 1 d . . . . .
H5 H 0.125280 0.877440 0.574222 0.026 Uiso 1 1 calc R U . . .
C29 C 0.15137(15) 0.81304(11) 0.71439(6) 0.0179(3) Uani 1 1 d . . . . .
C32 C 0.14164(15) 0.90314(11) 0.71470(6) 0.0177(3) Uani 1 1 d . . . . .
C5 C 0.44973(15) 0.54400(11) 0.66487(6) 0.0174(3) Uani 1 1 d . . . . .
C30 C 0.12621(15) 0.78283(11) 0.66684(6) 0.0187(3) Uani 1 1 d . . . . .
C12 C 0.41716(15) 0.38747(11) 0.64045(6) 0.0176(3) Uani 1 1 d . . . . .
C31 C 0.09857(15) 0.85517(11) 0.63888(6) 0.0179(3) Uani 1 1 d . . . . .
C2 C 0.43355(15) 0.59087(11) 0.70537(6) 0.0177(3) Uani 1 1 d . . . . .
C1 C 0.45821(16) 0.68218(11) 0.70959(6) 0.0193(3) Uani 1 1 d . . . . .
C38 C 0.19657(15) 0.90044(12) 0.79905(6) 0.0195(3) Uani 1 1 d . . . . .
C26 C 0.58996(16) 0.42422(12) 0.86666(6) 0.0213(4) Uani 1 1 d . . . . .
H26 H 0.657274 0.388439 0.866204 0.026 Uiso 1 1 calc R U . . .
C6 C 0.49166(15) 0.58588(11) 0.62492(6) 0.0181(3) Uani 1 1 d . . . . .
C4 C 0.39224(15) 0.44992(11) 0.71884(6) 0.0177(3) Uani 1 1 d . . . . .
C25 C 0.54867(17) 0.44353(12) 0.90908(6) 0.0221(4) Uani 1 1 d . . . . .
C22 C 0.42959(16) 0.51222(11) 0.82506(6) 0.0179(3) Uani 1 1 d . . . . .
C3 C 0.39783(15) 0.53097(11) 0.73911(6) 0.0179(3) Uani 1 1 d . . . . .
C44 C -0.02628(16) 1.05543(12) 0.66522(6) 0.0200(3) Uani 1 1 d . . . . .
H44 H -0.071804 1.027168 0.685594 0.024 Uiso 1 1 calc R U . . .
C28 C 0.17966(15) 0.76328(12) 0.75638(6) 0.0189(3) Uani 1 1 d . . . . .
C39 C 0.07694(16) 1.01578(11) 0.65253(6) 0.0182(3) Uani 1 1 d . . . . .
C27 C 0.53033(16) 0.45854(11) 0.82487(6) 0.0195(3) Uani 1 1 d . . . . .
H27 H 0.558030 0.445500 0.796431 0.023 Uiso 1 1 calc R U . . .
C33 C 0.16678(15) 0.95155(12) 0.75823(6) 0.0191(3) Uani 1 1 d . . . . .
C13 C 0.49177(16) 0.31578(11) 0.64994(6) 0.0203(3) Uani 1 1 d . . . . .
H13 H 0.550005 0.314974 0.676592 0.024 Uiso 1 1 calc R U . . .
C11 C 0.51550(16) 0.67535(12) 0.63070(6) 0.0204(4) Uani 1 1 d . . . . .
C49 C 0.14649(16) 0.65932(12) 0.61212(6) 0.0217(4) Uani 1 1 d . . . . .
C17 C 0.32990(16) 0.38938(11) 0.60075(6) 0.0204(3) Uani 1 1 d . . . . .
H17 H 0.279233 0.437525 0.595016 0.025 Uiso 1 1 calc R U . . .
C37 C 0.21976(16) 0.93722(13) 0.84368(6) 0.0227(4) Uani 1 1 d . . . . .
H37 H 0.239478 0.902039 0.870103 0.027 Uiso 1 1 calc R U . . .
C14 C 0.47917(17) 0.24490(12) 0.61938(6) 0.0218(4) Uani 1 1 d . . . . .
H14 H 0.527823 0.195857 0.625684 0.026 Uiso 1 1 calc R U . . .
C43 C -0.06144(16) 1.13716(12) 0.64750(6) 0.0209(4) Uani 1 1 d . . . . .
H43 H -0.129588 1.164428 0.656276 0.025 Uiso 1 1 calc R U . . .
C54 C 0.22190(17) 0.70019(12) 0.58384(6) 0.0230(4) Uani 1 1 d . . . . .
H54 H 0.260887 0.751804 0.593988 0.028 Uiso 1 1 calc R U . . .
C24 C 0.44637(17) 0.49409(12) 0.91010(6) 0.0232(4) Uani 1 1 d . . . . .
H24 H 0.418180 0.505827 0.938600 0.028 Uiso 1 1 calc R U . . .
C15 C 0.39352(16) 0.24812(11) 0.57952(6) 0.0205(4) Uani 1 1 d . . . . .
C23 C 0.38608(17) 0.52719(11) 0.86817(6) 0.0208(4) Uani 1 1 d . . . . .
H23 H 0.315765 0.559792 0.868622 0.025 Uiso 1 1 calc R U . . .
C40 C 0.14538(17) 1.05797(12) 0.62211(6) 0.0234(4) Uani 1 1 d . . . . .
H40 H 0.215078 1.031795 0.614026 0.028 Uiso 1 1 calc R U . . .
C16 C 0.31817(17) 0.31933(12) 0.56953(6) 0.0218(4) Uani 1 1 d . . . . .
H16 H 0.260960 0.320393 0.542569 0.026 Uiso 1 1 calc R U . . .
C8 C 0.55244(17) 0.59714(13) 0.54701(7) 0.0253(4) Uani 1 1 d . . . . .
H8 H 0.564419 0.571079 0.518649 0.030 Uiso 1 1 calc R U . . .
C18 C 0.22879(16) 0.34760(12) 0.73702(7) 0.0222(4) Uani 1 1 d . . . . .
C7 C 0.51274(16) 0.54771(12) 0.58222(6) 0.0213(4) Uani 1 1 d . . . . .
H7 H 0.499795 0.488286 0.577561 0.026 Uiso 1 1 calc R U . . .
C42 C 0.00640(17) 1.17749(12) 0.61656(6) 0.0222(4) Uani 1 1 d . . . . .
C51 C 0.10923(18) 0.54441(13) 0.55424(7) 0.0276(4) Uani 1 1 d . . . . .
H51 H 0.072489 0.491889 0.544344 0.033 Uiso 1 1 calc R U . . .
C52 C 0.18249(18) 0.58707(13) 0.52641(7) 0.0265(4) Uani 1 1 d . . . . .
C50 C 0.09094(18) 0.58066(12) 0.59712(7) 0.0250(4) Uani 1 1 d . . . . .
H50 H 0.041389 0.552414 0.616005 0.030 Uiso 1 1 calc R U . . .
C36 C 0.21330(17) 1.02654(13) 0.84852(6) 0.0247(4) Uani 1 1 d . . . . .
H36 H 0.227003 1.051634 0.878381 0.030 Uiso 1 1 calc R U . . .
C9 C 0.57455(19) 0.68566(13) 0.55379(7) 0.0295(4) Uani 1 1 d . . . . .
H9 H 0.601183 0.718698 0.529947 0.035 Uiso 1 1 calc R U . . .
C34 C 0.16376(18) 1.04201(12) 0.76425(6) 0.0244(4) Uani 1 1 d . . . . .
H34 H 0.146329 1.077784 0.737937 0.029 Uiso 1 1 calc R U . . .
C53 C 0.23956(18) 0.66466(13) 0.54058(7) 0.0268(4) Uani 1 1 d . . . . .
H53 H 0.288884 0.692572 0.521482 0.032 Uiso 1 1 calc R U . . .
C35 C 0.18630(19) 1.07914(13) 0.80877(7) 0.0272(4) Uani 1 1 d . . . . .
H35 H 0.183402 1.139352 0.812114 0.033 Uiso 1 1 calc R U . . .
C10 C 0.55708(18) 0.72472(12) 0.59585(7) 0.0265(4) Uani 1 1 d . . . . .
H10 H 0.573177 0.783749 0.600657 0.032 Uiso 1 1 calc R U . . .
C41 C 0.10960(18) 1.13890(13) 0.60390(7) 0.0262(4) Uani 1 1 d . . . . .
H41 H 0.154565 1.167107 0.583309 0.031 Uiso 1 1 calc R U . . .
C45 C -0.05574(18) 0.85356(15) 0.56476(7) 0.0296(4) Uani 1 1 d . . . . .
C19 C 0.20558(18) 0.34454(14) 0.78843(7) 0.0298(4) Uani 1 1 d . . . . .
H19A H 0.260510 0.303902 0.805639 0.045 Uiso 1 1 calc R U . . .
H19B H 0.123506 0.326380 0.789729 0.045 Uiso 1 1 calc R U . . .
H19C H 0.218134 0.401401 0.802235 0.045 Uiso 1 1 calc R U . . .
C20 C 0.2085(2) 0.25762(14) 0.71490(8) 0.0361(5) Uani 1 1 d . . . . .
H20A H 0.218905 0.260430 0.682157 0.054 Uiso 1 1 calc R U . . .
H20B H 0.127616 0.238320 0.717627 0.054 Uiso 1 1 calc R U . . .
H20C H 0.266034 0.217377 0.730960 0.054 Uiso 1 1 calc R U . . .
C21 C 0.14460(18) 0.41361(15) 0.70968(8) 0.0338(5) Uani 1 1 d . . . . .
H21A H 0.157952 0.470014 0.723971 0.051 Uiso 1 1 calc R U . . .
H21B H 0.061800 0.396443 0.710209 0.051 Uiso 1 1 calc R U . . .
H21C H 0.160900 0.416046 0.677591 0.051 Uiso 1 1 calc R U . . .
C48B C -0.0841(5) 0.9470(3) 0.5374(2) 0.0506(13) Uani 0.5 1 d . . P A -2
H48A H -0.162896 0.944905 0.518968 0.076 Uiso 0.5 1 calc R U P A -2
H48B H -0.023803 0.957723 0.517104 0.076 Uiso 0.5 1 calc R U P A -2
H48C H -0.082054 0.993008 0.560290 0.076 Uiso 0.5 1 calc R U P A -2
C46A C -0.1172(4) 0.7687(4) 0.58782(18) 0.0449(12) Uani 0.5 1 d . . P A -1
H46A H -0.115863 0.777558 0.621124 0.067 Uiso 0.5 1 calc R U P A -1
H46B H -0.071984 0.717146 0.582616 0.067 Uiso 0.5 1 calc R U P A -1
H46C H -0.199665 0.761966 0.573134 0.067 Uiso 0.5 1 calc R U P A -1
C46B C -0.1442(5) 0.8435(5) 0.59625(18) 0.0564(16) Uani 0.5 1 d . . P A -2
H46D H -0.129001 0.790406 0.613783 0.085 Uiso 0.5 1 calc R U P A -2
H46E H -0.223815 0.841549 0.578420 0.085 Uiso 0.5 1 calc R U P A -2
H46F H -0.139048 0.891972 0.617689 0.085 Uiso 0.5 1 calc R U P A -2
C48A C -0.1373(4) 0.9258(4) 0.5696(2) 0.0505(14) Uani 0.5 1 d . . P A -1
H48D H -0.144879 0.933988 0.602327 0.076 Uiso 0.5 1 calc R U P A -1
H48E H -0.215559 0.913276 0.552283 0.076 Uiso 0.5 1 calc R U P A -1
H48F H -0.105280 0.977816 0.557327 0.076 Uiso 0.5 1 calc R U P A -1
C47B C -0.0510(10) 0.7892(5) 0.5272(3) 0.057(3) Uani 0.5 1 d . . P A -2
H47A H -0.126673 0.789215 0.506508 0.086 Uiso 0.5 1 calc R U P A -2
H47B H -0.036726 0.732351 0.540869 0.086 Uiso 0.5 1 calc R U P A -2
H47C H 0.013685 0.803772 0.509512 0.086 Uiso 0.5 1 calc R U P A -2
C47A C -0.0459(9) 0.8265(6) 0.5156(3) 0.055(2) Uani 0.5 1 d . . P A -1
H47D H -0.125687 0.819550 0.498374 0.082 Uiso 0.5 1 calc R U P A -1
H47E H -0.002967 0.772129 0.515994 0.082 Uiso 0.5 1 calc R U P A -1
H47F H -0.002608 0.870179 0.500624 0.082 Uiso 0.5 1 calc R U P A -1

loop_
_atom_site_aniso_label
_atom_site_aniso_U_11
_atom_site_aniso_U_22
_atom_site_aniso_U_33
_atom_site_aniso_U_23
_atom_site_aniso_U_13
_atom_site_aniso_U_12
Cl2 0.0367(3) 0.0190(2) 0.0210(2) -0.00471(16) 0.00564(18) 0.00038(17)
Cl1 0.0421(3) 0.0340(3) 0.0191(2) 0.00296(18) -0.00204(19) 0.0053(2)
Cl3 0.0456(3) 0.0236(2) 0.0315(3) 0.00766(18) 0.0107(2) 0.0118(2)
Cl4 0.0475(3) 0.0454(3) 0.0245(2) -0.0123(2) 0.0051(2) 0.0136(2)
O4 0.0256(6) 0.0227(6) 0.0145(6) 0.0016(5) 0.0016(5) 0.0004(5)
O2 0.0290(7) 0.0160(6) 0.0247(7) -0.0008(5) 0.0096(5) -0.0024(5)
O3 0.0286(7) 0.0214(6) 0.0206(6) 0.0042(5) 0.0061(5) 0.0030(5)
O1 0.0317(7) 0.0208(6) 0.0266(7) -0.0070(5) 0.0085(5) -0.0054(5)
N3 0.0217(7) 0.0157(7) 0.0151(7) 0.0004(5) 0.0037(6) 0.0004(5)
N6 0.0222(7) 0.0183(7) 0.0133(7) 0.0010(6) 0.0020(5) 0.0002(6)
N2 0.0209(7) 0.0155(7) 0.0242(8) 0.0048(6) 0.0053(6) 0.0019(6)
N1 0.0263(8) 0.0190(7) 0.0164(7) -0.0003(6) 0.0060(6) 0.0060(6)
N4 0.0400(9) 0.0195(8) 0.0179(7) 0.0005(6) 0.0092(7) -0.0003(7)
N5 0.0223(7) 0.0315(8) 0.0128(7) 0.0003(6) 0.0037(6) 0.0016(6)
C29 0.0181(8) 0.0194(8) 0.0165(8) 0.0017(7) 0.0033(6) -0.0002(6)
C32 0.0171(8) 0.0213(9) 0.0143(8) 0.0026(6) 0.0011(6) -0.0019(6)
C5 0.0183(8) 0.0157(8) 0.0179(8) 0.0008(6) 0.0019(6) 0.0016(6)
C30 0.0195(8) 0.0204(9) 0.0165(8) 0.0005(7) 0.0034(6) -0.0002(7)
C12 0.0215(8) 0.0159(8) 0.0163(8) -0.0011(6) 0.0055(6) -0.0010(6)
C31 0.0185(8) 0.0208(9) 0.0141(8) -0.0006(6) 0.0016(6) 0.0002(6)
C2 0.0192(8) 0.0154(8) 0.0185(8) 0.0002(6) 0.0022(6) 0.0010(6)
C1 0.0191(8) 0.0184(8) 0.0207(8) -0.0014(7) 0.0039(7) -0.0007(7)
C38 0.0188(8) 0.0225(9) 0.0174(8) 0.0018(7) 0.0035(6) -0.0016(7)
C26 0.0208(8) 0.0192(8) 0.0235(9) 0.0005(7) 0.0021(7) -0.0007(7)
C6 0.0179(8) 0.0181(8) 0.0186(8) 0.0023(7) 0.0030(6) 0.0003(6)
C4 0.0192(8) 0.0192(8) 0.0152(8) 0.0018(6) 0.0036(6) 0.0011(6)
C25 0.0269(9) 0.0206(8) 0.0181(8) 0.0014(7) 0.0008(7) -0.0032(7)
C22 0.0217(8) 0.0150(8) 0.0172(8) -0.0006(6) 0.0029(7) -0.0039(6)
C3 0.0194(8) 0.0184(8) 0.0159(8) 0.0005(6) 0.0021(6) 0.0007(6)
C44 0.0233(9) 0.0221(9) 0.0154(8) -0.0004(7) 0.0055(7) -0.0025(7)
C28 0.0181(8) 0.0223(9) 0.0169(8) 0.0010(7) 0.0044(6) 0.0009(7)
C39 0.0227(8) 0.0177(8) 0.0138(8) 0.0009(6) 0.0006(6) 0.0004(7)
C27 0.0217(8) 0.0207(9) 0.0170(8) -0.0015(6) 0.0055(7) -0.0020(7)
C33 0.0185(8) 0.0239(9) 0.0149(8) 0.0019(7) 0.0022(6) -0.0034(7)
C13 0.0222(8) 0.0200(8) 0.0185(8) 0.0009(7) 0.0022(7) 0.0018(7)
C11 0.0206(8) 0.0204(9) 0.0210(9) 0.0010(7) 0.0058(7) 0.0024(7)
C49 0.0244(9) 0.0216(9) 0.0187(8) -0.0001(7) 0.0014(7) 0.0050(7)
C17 0.0242(9) 0.0161(8) 0.0205(8) 0.0007(7) 0.0014(7) 0.0036(7)
C37 0.0222(9) 0.0299(10) 0.0156(8) 0.0024(7) 0.0011(7) -0.0029(7)
C14 0.0269(9) 0.0175(8) 0.0214(9) 0.0019(7) 0.0047(7) 0.0050(7)
C43 0.0236(9) 0.0225(9) 0.0170(8) -0.0040(7) 0.0036(7) 0.0018(7)
C54 0.0232(9) 0.0226(9) 0.0233(9) -0.0018(7) 0.0031(7) 0.0025(7)
C24 0.0302(9) 0.0232(9) 0.0172(8) -0.0014(7) 0.0073(7) -0.0031(7)
C15 0.0268(9) 0.0170(8) 0.0187(8) -0.0015(7) 0.0070(7) -0.0025(7)
C23 0.0231(9) 0.0194(8) 0.0209(9) -0.0023(7) 0.0073(7) 0.0003(7)
C40 0.0247(9) 0.0256(9) 0.0213(9) 0.0045(7) 0.0082(7) 0.0045(7)
C16 0.0255(9) 0.0211(9) 0.0181(8) 0.0005(7) 0.0004(7) -0.0003(7)
C8 0.0273(9) 0.0295(10) 0.0201(9) 0.0025(7) 0.0069(7) 0.0017(8)
C18 0.0219(9) 0.0220(9) 0.0231(9) 0.0022(7) 0.0042(7) -0.0035(7)
C7 0.0231(9) 0.0200(8) 0.0212(9) 0.0019(7) 0.0044(7) 0.0014(7)
C42 0.0288(9) 0.0203(9) 0.0168(8) 0.0017(7) 0.0011(7) 0.0033(7)
C51 0.0294(10) 0.0230(9) 0.0283(10) -0.0056(8) -0.0040(8) 0.0041(8)
C52 0.0274(10) 0.0304(10) 0.0208(9) -0.0038(8) 0.0002(7) 0.0113(8)
C50 0.0296(10) 0.0218(9) 0.0234(9) -0.0003(7) 0.0028(7) 0.0008(7)
C36 0.0255(9) 0.0320(10) 0.0161(8) -0.0041(7) 0.0011(7) -0.0062(8)
C9 0.0356(11) 0.0282(10) 0.0274(10) 0.0089(8) 0.0143(8) -0.0011(8)
C34 0.0318(10) 0.0226(9) 0.0178(9) 0.0021(7) -0.0001(7) -0.0064(7)
C53 0.0272(9) 0.0302(10) 0.0239(9) 0.0021(8) 0.0071(8) 0.0079(8)
C35 0.0360(11) 0.0221(9) 0.0229(9) -0.0021(7) 0.0013(8) -0.0060(8)
C10 0.0309(10) 0.0187(9) 0.0317(10) 0.0041(8) 0.0104(8) -0.0009(7)
C41 0.0318(10) 0.0260(10) 0.0228(9) 0.0076(8) 0.0107(8) 0.0027(8)
C45 0.0249(10) 0.0448(12) 0.0175(9) -0.0082(8) -0.0028(7) 0.0063(9)
C19 0.0269(10) 0.0366(11) 0.0273(10) 0.0033(8) 0.0093(8) -0.0050(8)
C20 0.0390(12) 0.0295(11) 0.0391(12) -0.0058(9) 0.0035(9) -0.0102(9)
C21 0.0221(10) 0.0413(12) 0.0378(12) 0.0109(9) 0.0040(8) 0.0022(8)
C48B 0.050(3) 0.032(2) 0.062(4) 0.008(2) -0.021(3) 0.001(2)
C46A 0.027(2) 0.056(3) 0.048(3) 0.008(2) -0.007(2) -0.013(2)
C46B 0.032(3) 0.104(5) 0.032(3) -0.002(3) 0.001(2) -0.020(3)
C48A 0.031(2) 0.048(3) 0.066(4) -0.022(3) -0.017(2) 0.016(2)
C47B 0.052(4) 0.057(5) 0.052(6) -0.035(4) -0.029(4) 0.026(4)
C47A 0.037(3) 0.108(8) 0.019(3) -0.016(4) -0.001(2) 0.015(5)

loop_
_atom_type_symbol
_atom_type_description
_atom_type_scat_dispersion_real
_atom_type_scat_dispersion_imag
_atom_type_scat_source
C C 0.0181 0.0091 'International Tables Vol C Tables 4.2.6.8 and 6.1.1.4'
H H 0.0000 0.0000 'International Tables Vol C Tables 4.2.6.8 and 6.1.1.4'
Cl Cl 0.3639 0.7018 'International Tables Vol C Tables 4.2.6.8 and 6.1.1.4'
N N 0.0311 0.0180 'International Tables Vol C Tables 4.2.6.8 and 6.1.1.4'
O O 0.0492 0.0322 'International Tables Vol C Tables 4.2.6.8 and 6.1.1.4'

loop_
_geom_angle_atom_site_label_1
_geom_angle_atom_site_label_2
_geom_angle_atom_site_label_3
_geom_angle
_geom_angle_site_symmetry_1
_geom_angle_site_symmetry_3
_geom_angle_publ_flag
C28 O4 C38 122.59(14) . . ?
C1 O2 C11 123.07(14) . . ?
C5 N3 C12 128.57(14) . . ?
C5 N3 C4 109.26(14) . . ?
C4 N3 C12 121.76(14) . . ?
C32 N6 C31 109.14(14) . . ?
C32 N6 C39 127.75(15) . . ?
C31 N6 C39 122.74(14) . . ?
C4 N2 H2 118.1 . . ?
C4 N2 C18 123.73(15) . . ?
C18 N2 H2 118.1 . . ?
C22 N1 H1 118.3 . . ?
C22 N1 C3 123.31(14) . . ?
C3 N1 H1 118.3 . . ?
C30 N4 H4 116.8 . . ?
C30 N4 C49 126.38(15) . . ?
C49 N4 H4 116.8 . . ?
C31 N5 H5 117.7 . . ?
C31 N5 C45 124.54(15) . . ?
C45 N5 H5 117.7 . . ?
C32 C29 C30 108.93(15) . . ?
C32 C29 C28 122.60(16) . . ?
C28 C29 C30 128.46(16) . . ?
N6 C32 C29 107.58(15) . . ?
N6 C32 C33 131.58(16) . . ?
C29 C32 C33 120.82(16) . . ?
N3 C5 C2 107.74(15) . . ?
N3 C5 C6 130.86(15) . . ?
C2 C5 C6 121.32(16) . . ?
N4 C30 C29 122.58(16) . . ?
C31 C30 N4 130.42(16) . . ?
C31 C30 C29 106.87(15) . . ?
C13 C12 N3 119.98(16) . . ?
C13 C12 C17 120.70(16) . . ?
C17 C12 N3 119.25(15) . . ?
N5 C31 N6 120.72(15) . . ?
C30 C31 N6 107.46(14) . . ?
C30 C31 N5 131.79(16) . . ?
C5 C2 C1 122.00(15) . . ?
C5 C2 C3 107.96(15) . . ?
C3 C2 C1 129.94(16) . . ?
O2 C1 C2 115.70(14) . . ?
O1 C1 O2 116.48(16) . . ?
O1 C1 C2 127.81(16) . . ?
O4 C38 C33 122.83(16) . . ?
C37 C38 O4 115.22(15) . . ?
C37 C38 C33 121.95(17) . . ?
C25 C26 H26 120.2 . . ?
C25 C26 C27 119.70(17) . . ?
C27 C26 H26 120.2 . . ?
C11 C6 C5 114.77(15) . . ?
C7 C6 C5 127.88(16) . . ?
C7 C6 C11 117.35(15) . . ?
N2 C4 N3 121.28(15) . . ?
C3 C4 N3 107.62(14) . . ?
C3 C4 N2 131.01(15) . . ?
C26 C25 Cl1 119.42(15) . . ?
C24 C25 Cl1 119.82(14) . . ?
C24 C25 C26 120.75(17) . . ?
N1 C22 C27 122.34(15) . . ?
N1 C22 C23 119.27(16) . . ?
C27 C22 C23 118.39(16) . . ?
N1 C3 C2 127.30(15) . . ?
C4 C3 N1 125.25(15) . . ?
C4 C3 C2 107.43(14) . . ?
C39 C44 H44 120.0 . . ?
C43 C44 H44 120.0 . . ?
C43 C44 C39 120.07(16) . . ?
O4 C28 C29 115.99(15) . . ?
O3 C28 O4 117.01(15) . . ?
O3 C28 C29 126.98(17) . . ?
C44 C39 N6 119.80(15) . . ?
C44 C39 C40 120.10(16) . . ?
C40 C39 N6 120.03(15) . . ?
C26 C27 C22 120.73(16) . . ?
C26 C27 H27 119.6 . . ?
C22 C27 H27 119.6 . . ?
C38 C33 C32 115.09(16) . . ?
C34 C33 C32 127.68(16) . . ?
C34 C33 C38 117.24(16) . . ?
C12 C13 H13 120.2 . . ?
C12 C13 C14 119.56(17) . . ?
C14 C13 H13 120.2 . . ?
O2 C11 C6 123.13(15) . . ?
C10 C11 O2 115.00(16) . . ?
C10 C11 C6 121.88(17) . . ?
C54 C49 N4 121.79(17) . . ?
C54 C49 C50 119.19(17) . . ?
C50 C49 N4 119.02(16) . . ?
C12 C17 H17 120.0 . . ?
C12 C17 C16 120.08(16) . . ?
C16 C17 H17 120.0 . . ?
C38 C37 H37 120.3 . . ?
C36 C37 C38 119.38(17) . . ?
C36 C37 H37 120.3 . . ?
C13 C14 H14 120.4 . . ?
C15 C14 C13 119.26(16) . . ?
C15 C14 H14 120.4 . . ?
C44 C43 H43 120.5 . . ?
C42 C43 C44 119.07(16) . . ?
C42 C43 H43 120.5 . . ?
C49 C54 H54 119.7 . . ?
C53 C54 C49 120.67(18) . . ?
C53 C54 H54 119.7 . . ?
C25 C24 H24 120.3 . . ?
C25 C24 C23 119.30(16) . . ?
C23 C24 H24 120.3 . . ?
C14 C15 Cl2 119.00(14) . . ?
C14 C15 C16 121.87(17) . . ?
C16 C15 Cl2 119.10(14) . . ?
C22 C23 H23 119.5 . . ?
C24 C23 C22 121.00(17) . . ?
C24 C23 H23 119.5 . . ?
C39 C40 H40 120.0 . . ?
C41 C40 C39 119.93(17) . . ?
C41 C40 H40 120.0 . . ?
C17 C16 H16 120.8 . . ?
C15 C16 C17 118.50(17) . . ?
C15 C16 H16 120.8 . . ?
C7 C8 H8 119.9 . . ?
C7 C8 C9 120.24(17) . . ?
C9 C8 H8 119.9 . . ?
N2 C18 C19 109.69(15) . . ?
N2 C18 C20 107.15(15) . . ?
N2 C18 C21 110.15(15) . . ?
C20 C18 C19 109.67(16) . . ?
C21 C18 C19 109.97(16) . . ?
C21 C18 C20 110.16(17) . . ?
C6 C7 H7 119.5 . . ?
C8 C7 C6 120.92(17) . . ?
C8 C7 H7 119.5 . . ?
C43 C42 Cl3 119.42(14) . . ?
C41 C42 Cl3 119.21(14) . . ?
C41 C42 C43 121.35(17) . . ?
C52 C51 H51 120.3 . . ?
C52 C51 C50 119.32(18) . . ?
C50 C51 H51 120.3 . . ?
C51 C52 Cl4 119.39(16) . . ?
C51 C52 C53 121.53(17) . . ?
C53 C52 Cl4 119.08(15) . . ?
C49 C50 H50 119.8 . . ?
C51 C50 C49 120.39(18) . . ?
C51 C50 H50 119.8 . . ?
C37 C36 H36 119.9 . . ?
C37 C36 C35 120.13(17) . . ?
C35 C36 H36 119.9 . . ?
C8 C9 H9 119.9 . . ?
C10 C9 C8 120.16(17) . . ?
C10 C9 H9 119.9 . . ?
C33 C34 H34 119.5 . . ?
C35 C34 C33 121.08(17) . . ?
C35 C34 H34 119.5 . . ?
C54 C53 H53 120.6 . . ?
C52 C53 C54 118.88(18) . . ?
C52 C53 H53 120.6 . . ?
C36 C35 H35 119.9 . . ?
C34 C35 C36 120.19(18) . . ?
C34 C35 H35 119.9 . . ?
C11 C10 H10 120.3 . . ?
C9 C10 C11 119.44(18) . . ?
C9 C10 H10 120.3 . . ?
C40 C41 H41 120.3 . . ?
C42 C41 C40 119.46(17) . . ?
C42 C41 H41 120.3 . . ?
N5 C45 C48B 104.0(2) . . ?
N5 C45 C46A 107.4(2) . . ?
N5 C45 C47A 108.5(4) . . ?
C46B C45 N5 112.0(2) . . ?
C46B C45 C48B 106.8(4) . . ?
C46B C45 C47B 119.1(5) . . ?
C48A C45 N5 114.7(2) . . ?
C48A C45 C46A 105.4(4) . . ?
C48A C45 C47A 115.6(4) . . ?
C47B C45 N5 108.4(4) . . ?
C47B C45 C48B 105.3(4) . . ?
C47A C45 C46A 104.2(5) . . ?
C18 C19 H19A 109.5 . . ?
C18 C19 H19B 109.5 . . ?
C18 C19 H19C 109.5 . . ?
H19A C19 H19B 109.5 . . ?
H19A C19 H19C 109.5 . . ?
H19B C19 H19C 109.5 . . ?
C18 C20 H20A 109.5 . . ?
C18 C20 H20B 109.5 . . ?
C18 C20 H20C 109.5 . . ?
H20A C20 H20B 109.5 . . ?
H20A C20 H20C 109.5 . . ?
H20B C20 H20C 109.5 . . ?
C18 C21 H21A 109.5 . . ?
C18 C21 H21B 109.5 . . ?
C18 C21 H21C 109.5 . . ?
H21A C21 H21B 109.5 . . ?
H21A C21 H21C 109.5 . . ?
H21B C21 H21C 109.5 . . ?
C45 C48B H48A 109.5 . . ?
C45 C48B H48B 109.5 . . ?
C45 C48B H48C 109.5 . . ?
H48A C48B H48B 109.5 . . ?
H48A C48B H48C 109.5 . . ?
H48B C48B H48C 109.5 . . ?
C45 C46A H46A 109.5 . . ?
C45 C46A H46B 109.5 . . ?
C45 C46A H46C 109.5 . . ?
H46A C46A H46B 109.5 . . ?
H46A C46A H46C 109.5 . . ?
H46B C46A H46C 109.5 . . ?
C45 C46B H46D 109.5 . . ?
C45 C46B H46E 109.5 . . ?
C45 C46B H46F 109.5 . . ?
H46D C46B H46E 109.5 . . ?
H46D C46B H46F 109.5 . . ?
H46E C46B H46F 109.5 . . ?
C45 C48A H48D 109.5 . . ?
C45 C48A H48E 109.5 . . ?
C45 C48A H48F 109.5 . . ?
H48D C48A H48E 109.5 . . ?
H48D C48A H48F 109.5 . . ?
H48E C48A H48F 109.5 . . ?
C45 C47B H47A 109.5 . . ?
C45 C47B H47B 109.5 . . ?
C45 C47B H47C 109.5 . . ?
H47A C47B H47B 109.5 . . ?
H47A C47B H47C 109.5 . . ?
H47B C47B H47C 109.5 . . ?
C45 C47A H47D 109.5 . . ?
C45 C47A H47E 109.5 . . ?
C45 C47A H47F 109.5 . . ?
H47D C47A H47E 109.5 . . ?
H47D C47A H47F 109.5 . . ?
H47E C47A H47F 109.5 . . ?

loop_
_geom_bond_atom_site_label_1
_geom_bond_atom_site_label_2
_geom_bond_distance
_geom_bond_site_symmetry_2
_geom_bond_publ_flag
Cl2 C15 1.7462(18) . ?
Cl1 C25 1.7516(19) . ?
Cl3 C42 1.7397(19) . ?
Cl4 C52 1.7487(19) . ?
O4 C38 1.387(2) . ?
O4 C28 1.380(2) . ?
O2 C1 1.380(2) . ?
O2 C11 1.383(2) . ?
O3 C28 1.220(2) . ?
O1 C1 1.217(2) . ?
N3 C5 1.362(2) . ?
N3 C12 1.428(2) . ?
N3 C4 1.420(2) . ?
N6 C32 1.366(2) . ?
N6 C31 1.429(2) . ?
N6 C39 1.433(2) . ?
N2 H2 0.8600 . ?
N2 C4 1.372(2) . ?
N2 C18 1.474(2) . ?
N1 H1 0.8600 . ?
N1 C22 1.389(2) . ?
N1 C3 1.397(2) . ?
N4 H4 0.8600 . ?
N4 C30 1.387(2) . ?
N4 C49 1.400(2) . ?
N5 H5 0.8600 . ?
N5 C31 1.387(2) . ?
N5 C45 1.479(2) . ?
C29 C32 1.387(2) . ?
C29 C30 1.427(2) . ?
C29 C28 1.421(2) . ?
C32 C33 1.444(2) . ?
C5 C2 1.396(2) . ?
C5 C6 1.443(2) . ?
C30 C31 1.378(2) . ?
C12 C13 1.382(2) . ?
C12 C17 1.389(2) . ?
C2 C1 1.430(2) . ?
C2 C3 1.428(2) . ?
C38 C33 1.407(2) . ?
C38 C37 1.387(2) . ?
C26 H26 0.9300 . ?
C26 C25 1.387(3) . ?
C26 C27 1.388(3) . ?
C6 C11 1.404(2) . ?
C6 C7 1.403(2) . ?
C4 C3 1.370(2) . ?
C25 C24 1.381(3) . ?
C22 C27 1.391(2) . ?
C22 C23 1.403(2) . ?
C44 H44 0.9300 . ?
C44 C39 1.391(2) . ?
C44 C43 1.389(2) . ?
C39 C40 1.392(2) . ?
C27 H27 0.9300 . ?
C33 C34 1.400(3) . ?
C13 H13 0.9300 . ?
C13 C14 1.390(2) . ?
C11 C10 1.381(2) . ?
C49 C54 1.392(3) . ?
C49 C50 1.396(3) . ?
C17 H17 0.9300 . ?
C17 C16 1.392(2) . ?
C37 H37 0.9300 . ?
C37 C36 1.380(3) . ?
C14 H14 0.9300 . ?
C14 C15 1.382(3) . ?
C43 H43 0.9300 . ?
C43 C42 1.385(3) . ?
C54 H54 0.9300 . ?
C54 C53 1.390(3) . ?
C24 H24 0.9300 . ?
C24 C23 1.387(3) . ?
C15 C16 1.383(3) . ?
C23 H23 0.9300 . ?
C40 H40 0.9300 . ?
C40 C41 1.384(3) . ?
C16 H16 0.9300 . ?
C8 H8 0.9300 . ?
C8 C7 1.381(2) . ?
C8 C9 1.389(3) . ?
C18 C19 1.528(3) . ?
C18 C20 1.523(3) . ?
C18 C21 1.521(3) . ?
C7 H7 0.9300 . ?
C42 C41 1.383(3) . ?
C51 H51 0.9300 . ?
C51 C52 1.380(3) . ?
C51 C50 1.386(3) . ?
C52 C53 1.383(3) . ?
C50 H50 0.9300 . ?
C36 H36 0.9300 . ?
C36 C35 1.393(3) . ?
C9 H9 0.9300 . ?
C9 C10 1.381(3) . ?
C34 H34 0.9300 . ?
C34 C35 1.386(3) . ?
C53 H53 0.9300 . ?
C35 H35 0.9300 . ?
C10 H10 0.9300 . ?
C41 H41 0.9300 . ?
C45 C48B 1.643(5) . ?
C45 C46A 1.650(5) . ?
C45 C46B 1.430(5) . ?
C45 C48A 1.450(5) . ?
C45 C47B 1.466(9) . ?
C45 C47A 1.484(8) . ?
C19 H19A 0.9600 . ?
C19 H19B 0.9600 . ?
C19 H19C 0.9600 . ?
C20 H20A 0.9600 . ?
C20 H20B 0.9600 . ?
C20 H20C 0.9600 . ?
C21 H21A 0.9600 . ?
C21 H21B 0.9600 . ?
C21 H21C 0.9600 . ?
C48B H48A 0.9600 . ?
C48B H48B 0.9600 . ?
C48B H48C 0.9600 . ?
C46A H46A 0.9600 . ?
C46A H46B 0.9600 . ?
C46A H46C 0.9600 . ?
C46B H46D 0.9600 . ?
C46B H46E 0.9600 . ?
C46B H46F 0.9600 . ?
C48A H48D 0.9600 . ?
C48A H48E 0.9600 . ?
C48A H48F 0.9600 . ?
C47B H47A 0.9600 . ?
C47B H47B 0.9600 . ?
C47B H47C 0.9600 . ?
C47A H47D 0.9600 . ?
C47A H47E 0.9600 . ?
C47A H47F 0.9600 . ?

loop_
_geom_torsion_atom_site_label_1
_geom_torsion_atom_site_label_2
_geom_torsion_atom_site_label_3
_geom_torsion_atom_site_label_4
_geom_torsion
_geom_torsion_site_symmetry_1
_geom_torsion_site_symmetry_2
_geom_torsion_site_symmetry_3
_geom_torsion_site_symmetry_4
_geom_torsion_publ_flag
Cl2 C15 C16 C17 178.38(13) . . . . ?
Cl1 C25 C24 C23 177.73(14) . . . . ?
Cl3 C42 C41 C40 179.38(15) . . . . ?
Cl4 C52 C53 C54 -179.62(14) . . . . ?
O4 C38 C33 C32 1.0(2) . . . . ?
O4 C38 C33 C34 -179.53(16) . . . . ?
O4 C38 C37 C36 -179.07(15) . . . . ?
O2 C11 C10 C9 -179.15(17) . . . . ?
N3 C5 C2 C1 176.69(16) . . . . ?
N3 C5 C2 C3 0.0(2) . . . . ?
N3 C5 C6 C11 -175.55(18) . . . . ?
N3 C5 C6 C7 3.3(3) . . . . ?
N3 C12 C13 C14 176.86(15) . . . . ?
N3 C12 C17 C16 -178.04(15) . . . . ?
N3 C4 C3 N1 178.98(16) . . . . ?
N3 C4 C3 C2 0.50(19) . . . . ?
N6 C32 C33 C38 179.49(17) . . . . ?
N6 C32 C33 C34 0.1(3) . . . . ?
N6 C39 C40 C41 176.14(17) . . . . ?
N2 C4 C3 N1 2.5(3) . . . . ?
N2 C4 C3 C2 -175.95(18) . . . . ?
N1 C22 C27 C26 177.86(16) . . . . ?
N1 C22 C23 C24 -176.87(16) . . . . ?
N4 C30 C31 N6 177.08(17) . . . . ?
N4 C30 C31 N5 -4.8(3) . . . . ?
N4 C49 C54 C53 -178.12(17) . . . . ?
N4 C49 C50 C51 178.83(17) . . . . ?
C29 C32 C33 C38 -2.2(2) . . . . ?
C29 C32 C33 C34 178.44(18) . . . . ?
C29 C30 C31 N6 1.31(18) . . . . ?
C29 C30 C31 N5 179.44(18) . . . . ?
C32 N6 C31 N5 -179.16(15) . . . . ?
C32 N6 C31 C30 -0.78(19) . . . . ?
C32 N6 C39 C44 -63.6(2) . . . . ?
C32 N6 C39 C40 119.3(2) . . . . ?
C32 C29 C30 N4 -177.58(16) . . . . ?
C32 C29 C30 C31 -1.40(19) . . . . ?
C32 C29 C28 O4 -3.3(2) . . . . ?
C32 C29 C28 O3 175.15(17) . . . . ?
C32 C33 C34 C35 177.80(18) . . . . ?
C5 N3 C12 C13 121.86(19) . . . . ?
C5 N3 C12 C17 -61.2(2) . . . . ?
C5 N3 C4 N2 176.36(16) . . . . ?
C5 N3 C4 C3 -0.50(19) . . . . ?
C5 C2 C1 O2 -0.3(2) . . . . ?
C5 C2 C1 O1 -179.82(18) . . . . ?
C5 C2 C3 N1 -178.77(17) . . . . ?
C5 C2 C3 C4 -0.3(2) . . . . ?
C5 C6 C11 O2 -0.5(3) . . . . ?
C5 C6 C11 C10 179.52(17) . . . . ?
C5 C6 C7 C8 179.59(18) . . . . ?
C30 N4 C49 C54 28.7(3) . . . . ?
C30 N4 C49 C50 -151.14(19) . . . . ?
C30 C29 C32 N6 0.92(19) . . . . ?
C30 C29 C32 C33 -177.76(15) . . . . ?
C30 C29 C28 O4 178.20(16) . . . . ?
C30 C29 C28 O3 -3.3(3) . . . . ?
C12 N3 C5 C2 172.95(16) . . . . ?
C12 N3 C5 C6 -10.3(3) . . . . ?
C12 N3 C4 N2 3.1(2) . . . . ?
C12 N3 C4 C3 -173.76(15) . . . . ?
C12 C13 C14 C15 1.2(3) . . . . ?
C12 C17 C16 C15 1.1(3) . . . . ?
C31 N6 C32 C29 -0.10(19) . . . . ?
C31 N6 C32 C33 178.38(17) . . . . ?
C31 N6 C39 C44 108.74(19) . . . . ?
C31 N6 C39 C40 -68.4(2) . . . . ?
C31 N5 C45 C48B 122.7(3) . . . . ?
C31 N5 C45 C46A -41.1(3) . . . . ?
C31 N5 C45 C46B 7.7(4) . . . . ?
C31 N5 C45 C48A 75.8(4) . . . . ?
C31 N5 C45 C47B -125.7(4) . . . . ?
C31 N5 C45 C47A -153.2(4) . . . . ?
C2 C5 C6 C11 0.8(2) . . . . ?
C2 C5 C6 C7 179.63(17) . . . . ?
C1 O2 C11 C6 -0.1(3) . . . . ?
C1 O2 C11 C10 179.83(16) . . . . ?
C1 C2 C3 N1 4.9(3) . . . . ?
C1 C2 C3 C4 -176.64(18) . . . . ?
C38 O4 C28 O3 -176.54(15) . . . . ?
C38 O4 C28 C29 2.1(2) . . . . ?
C38 C33 C34 C35 -1.6(3) . . . . ?
C38 C37 C36 C35 -1.4(3) . . . . ?
C26 C25 C24 C23 -1.3(3) . . . . ?
C6 C5 C2 C1 -0.4(3) . . . . ?
C6 C5 C2 C3 -177.07(16) . . . . ?
C6 C11 C10 C9 0.8(3) . . . . ?
C4 N3 C5 C2 0.28(19) . . . . ?
C4 N3 C5 C6 177.00(17) . . . . ?
C4 N3 C12 C13 -66.3(2) . . . . ?
C4 N3 C12 C17 110.63(19) . . . . ?
C4 N2 C18 C19 -109.27(19) . . . . ?
C4 N2 C18 C20 131.74(18) . . . . ?
C4 N2 C18 C21 11.9(2) . . . . ?
C25 C26 C27 C22 0.1(3) . . . . ?
C25 C24 C23 C22 -1.9(3) . . . . ?
C22 N1 C3 C2 -122.8(2) . . . . ?
C22 N1 C3 C4 59.0(3) . . . . ?
C3 N1 C22 C27 6.5(3) . . . . ?
C3 N1 C22 C23 -172.38(16) . . . . ?
C3 C2 C1 O2 175.60(17) . . . . ?
C3 C2 C1 O1 -4.0(3) . . . . ?
C44 C39 C40 C41 -1.0(3) . . . . ?
C44 C43 C42 Cl3 179.76(14) . . . . ?
C44 C43 C42 C41 -1.5(3) . . . . ?
C28 O4 C38 C33 -1.1(2) . . . . ?
C28 O4 C38 C37 178.17(15) . . . . ?
C28 C29 C32 N6 -177.84(15) . . . . ?
C28 C29 C32 C33 3.5(3) . . . . ?
C28 C29 C30 N4 1.1(3) . . . . ?
C28 C29 C30 C31 177.26(17) . . . . ?
C39 N6 C32 C29 173.04(15) . . . . ?
C39 N6 C32 C33 -8.5(3) . . . . ?
C39 N6 C31 N5 7.3(2) . . . . ?
C39 N6 C31 C30 -174.34(15) . . . . ?
C39 C44 C43 C42 1.1(3) . . . . ?
C39 C40 C41 C42 0.6(3) . . . . ?
C27 C26 C25 Cl1 -176.80(14) . . . . ?
C27 C26 C25 C24 2.3(3) . . . . ?
C27 C22 C23 C24 4.2(3) . . . . ?
C33 C38 C37 C36 0.2(3) . . . . ?
C33 C34 C35 C36 0.4(3) . . . . ?
C13 C12 C17 C16 -1.1(3) . . . . ?
C13 C14 C15 Cl2 -179.52(13) . . . . ?
C13 C14 C15 C16 -1.2(3) . . . . ?
C11 O2 C1 O1 -179.86(16) . . . . ?
C11 O2 C1 C2 0.5(2) . . . . ?
C11 C6 C7 C8 -1.6(3) . . . . ?
C49 N4 C30 C29 -154.14(18) . . . . ?
C49 N4 C30 C31 30.7(3) . . . . ?
C49 C54 C53 C52 -1.1(3) . . . . ?
C17 C12 C13 C14 0.0(3) . . . . ?
C37 C38 C33 C32 -178.17(16) . . . . ?
C37 C38 C33 C34 1.3(3) . . . . ?
C37 C36 C35 C34 1.1(3) . . . . ?
C14 C15 C16 C17 0.1(3) . . . . ?
C43 C44 C39 N6 -177.02(16) . . . . ?
C43 C44 C39 C40 0.1(3) . . . . ?
C43 C42 C41 C40 0.6(3) . . . . ?
C54 C49 C50 C51 -1.0(3) . . . . ?
C23 C22 C27 C26 -3.2(3) . . . . ?
C8 C9 C10 C11 -1.1(3) . . . . ?
C18 N2 C4 N3 -101.8(2) . . . . ?
C18 N2 C4 C3 74.2(3) . . . . ?
C7 C6 C11 O2 -179.52(16) . . . . ?
C7 C6 C11 C10 0.5(3) . . . . ?
C7 C8 C9 C10 0.1(3) . . . . ?
C51 C52 C53 C54 -0.2(3) . . . . ?
C52 C51 C50 C49 -0.3(3) . . . . ?
C50 C49 C54 C53 1.7(3) . . . . ?
C50 C51 C52 Cl4 -179.69(15) . . . . ?
C50 C51 C52 C53 0.9(3) . . . . ?
C9 C8 C7 C6 1.3(3) . . . . ?
C45 N5 C31 N6 -97.9(2) . . . . ?
C45 N5 C31 C30 84.2(3) . . . . ?
